data_7206248
loop_
_publ_author_name
'Zhang, Zhenfeng'
'Wu, Yanbo'
'Zhang, Guisheng'

_publ_section_title
;
 N&#x22EF;\p and O&#x22EF;\p interactions rather than
 &#x201C;directed&#x201D; hydrogen bonding in the crystal packing of
 ethyl (Z)-2-cyano-3-[(4-alkoxyphenyl)amino]prop-2-enoates
;
_journal_issue 14
_journal_name_full CrystEngComm
_journal_page_first 4496
_journal_paper_doi 10.1039/c1ce05199g
_journal_volume 13
_journal_year 2011
_chemical_formula_sum 'C13 H14 N2 O3'
_chemical_formula_weight 246.26
_chemical_name_systematic
;
?
;
_space_group_IT_number 2
_symmetry_cell_setting triclinic
_symmetry_space_group_name_Hall '-P 1'
_symmetry_space_group_name_H-M 'P -1'
_atom_sites_solution_hydrogens geom
_atom_sites_solution_primary direct
_atom_sites_solution_secondary difmap
_audit_creation_method SHELXL-97
_cell_angle_alpha 76.294(4)
_cell_angle_beta 86.681(4)
_cell_angle_gamma 89.165(4)
_cell_formula_units_Z 2
_cell_length_a 4.4026(14)
_cell_length_b 10.667(3)
_cell_length_c 13.823(4)
_cell_measurement_temperature 296(2)
_cell_volume 629.6(3)
_computing_cell_refinement 'Bruker SAINT'
_computing_data_collection 'Bruker APEX2'
_computing_data_reduction 'Bruker SAINT'
_computing_molecular_graphics 'Bruker SHELXTL'
_computing_publication_material 'Bruker SHELXTL'
_computing_structure_refinement 'SHELXL-97 (Sheldrick, 1997)'
_computing_structure_solution 'SHELXS-97 (Sheldrick, 1990)'
_diffrn_ambient_temperature 296(2)
_diffrn_measured_fraction_theta_full 0.968
_diffrn_measured_fraction_theta_max 0.968
_diffrn_measurement_device_type 'Bruker APEX-II CCD'
_diffrn_measurement_method '\f and \w scans'
_diffrn_radiation_monochromator graphite
_diffrn_radiation_source 'fine-focus sealed tube'
_diffrn_radiation_type MoK\a
_diffrn_radiation_wavelength 0.71073
_diffrn_reflns_av_R_equivalents 0.0168
_diffrn_reflns_av_sigmaI/netI 0.0293
_diffrn_reflns_limit_h_max 5
_diffrn_reflns_limit_h_min -5
_diffrn_reflns_limit_k_max 12
_diffrn_reflns_limit_k_min -12
_diffrn_reflns_limit_l_max 16
_diffrn_reflns_limit_l_min -16
_diffrn_reflns_number 4495
_diffrn_reflns_theta_full 25.50
_diffrn_reflns_theta_max 25.50
_diffrn_reflns_theta_min 2.75
_exptl_absorpt_coefficient_mu 0.094
_exptl_absorpt_correction_T_max 0.9861
_exptl_absorpt_correction_T_min 0.9706
_exptl_absorpt_correction_type multi-scan
_exptl_absorpt_process_details sadabs
_exptl_crystal_colour colorless
_exptl_crystal_density_diffrn 1.299
_exptl_crystal_density_method 'not measured'
_exptl_crystal_description prism
_exptl_crystal_F_000 260
_exptl_crystal_size_max 0.32
_exptl_crystal_size_mid 0.23
_exptl_crystal_size_min 0.15
_refine_diff_density_max 0.145
_refine_diff_density_min -0.183
_refine_diff_density_rms 0.036
_refine_ls_extinction_method none
_refine_ls_goodness_of_fit_ref 1.037
_refine_ls_hydrogen_treatment constr
_refine_ls_matrix_type full
_refine_ls_number_parameters 158
_refine_ls_number_reflns 2273
_refine_ls_number_restraints 0
_refine_ls_restrained_S_all 1.037
_refine_ls_R_factor_all 0.0890
_refine_ls_R_factor_gt 0.0490
_refine_ls_shift/su_max 0.000
_refine_ls_shift/su_mean 0.000
_refine_ls_structure_factor_coef Fsqd
_refine_ls_weighting_details 'calc w=1/[\s^2^(Fo^2^)+(0.0686P)^2^+0.0628P] where P=(Fo^2^+2Fc^2^)/3'
_refine_ls_weighting_scheme calc
_refine_ls_wR_factor_gt 0.1188
_refine_ls_wR_factor_ref 0.1430
_reflns_number_gt 1402
_reflns_number_total 2273
_reflns_threshold_expression >2sigma(I)
_cod_data_source_file c1ce05199g.txt
_cod_data_source_block II
_cod_original_sg_symbol_H-M P-1
_cod_database_code 7206248

loop_
_symmetry_equiv_pos_as_xyz
'x, y, z'
'-x, -y, -z'

loop_
_atom_site_label
_atom_site_type_symbol
_atom_site_fract_x
_atom_site_fract_y
_atom_site_fract_z
_atom_site_U_iso_or_equiv
_atom_site_adp_type
_atom_site_occupancy
_atom_site_symmetry_multiplicity
_atom_site_calc_flag
_atom_site_refinement_flags
_atom_site_disorder_assembly
_atom_site_disorder_group
C1 C -0.1345(4) -0.06030(19) 0.80337(14) 0.0474(5) Uani 1 1 d . . .
C2 C -0.2303(5) -0.0715(2) 0.90071(15) 0.0548(5) Uani 1 1 d . . .
H2 H -0.1661 -0.0111 0.9338 0.066 Uiso 1 1 calc R . .
C3 C -0.4197(5) -0.1700(2) 0.95107(15) 0.0567(6) Uani 1 1 d . . .
H3 H -0.4778 -0.1770 1.0179 0.068 Uiso 1 1 calc R . .
C4 C -0.5229(4) -0.25845(19) 0.90210(15) 0.0495(5) Uani 1 1 d . . .
C5 C -0.4341(5) -0.2453(2) 0.80262(15) 0.0558(6) Uani 1 1 d . . .
H5 H -0.5069 -0.3031 0.7686 0.067 Uiso 1 1 calc R . .
C6 C -0.2392(5) -0.1479(2) 0.75293(15) 0.0556(6) Uani 1 1 d . . .
H6 H -0.1786 -0.1411 0.6863 0.067 Uiso 1 1 calc R . .
C13 C -0.7802(6) -0.3829(3) 1.04922(16) 0.0751(7) Uani 1 1 d . . .
H13A H -0.9124 -0.4562 1.0702 0.113 Uiso 1 1 calc R . .
H13B H -0.8795 -0.3084 1.0641 0.113 Uiso 1 1 calc R . .
H13C H -0.5957 -0.3994 1.0839 0.113 Uiso 1 1 calc R . .
C7 C 0.2164(5) 0.06074(19) 0.67062(15) 0.0513(5) Uani 1 1 d . . .
H7 H 0.1833 0.0024 0.6319 0.062 Uiso 1 1 calc R . .
C8 C 0.4181(5) 0.16045(19) 0.63194(15) 0.0524(4) Uani 1 1 d . . .
C9 C 0.4851(5) 0.2554(2) 0.68659(15) 0.0524(4) Uani 1 1 d . . .
C11 C 0.7475(7) 0.4483(2) 0.68695(19) 0.0808(8) Uani 1 1 d . . .
H11A H 0.5645 0.4813 0.7148 0.097 Uiso 1 1 calc R . .
H11B H 0.8767 0.4115 0.7410 0.097 Uiso 1 1 calc R . .
C12 C 0.9073(8) 0.5524(3) 0.6151(2) 0.1046(11) Uani 1 1 d . . .
H12A H 1.0811 0.5179 0.5850 0.157 Uiso 1 1 calc R . .
H12B H 0.9729 0.6155 0.6486 0.157 Uiso 1 1 calc R . .
H12C H 0.7729 0.5922 0.5644 0.157 Uiso 1 1 calc R . .
C10 C 0.5668(5) 0.16478(19) 0.53726(17) 0.0572(6) Uani 1 1 d . . .
N1 N 0.0682(4) 0.04217(16) 0.75786(12) 0.0536(5) Uani 1 1 d . . .
H1 H 0.0969 0.0987 0.7916 0.064 Uiso 1 1 calc R . .
N2 N 0.6885(5) 0.1655(2) 0.46152(16) 0.0855(7) Uani 1 1 d . . .
O3 O -0.7104(3) -0.35995(14) 0.94472(10) 0.0659(5) Uani 1 1 d . . .
O2 O 0.6688(4) 0.34977(14) 0.63474(11) 0.0663(5) Uani 1 1 d . . .
O1 O 0.3862(4) 0.25087(15) 0.77171(11) 0.0753(5) Uani 1 1 d . . .

loop_
_atom_site_aniso_label
_atom_site_aniso_U_11
_atom_site_aniso_U_22
_atom_site_aniso_U_33
_atom_site_aniso_U_23
_atom_site_aniso_U_13
_atom_site_aniso_U_12
C1 0.0460(11) 0.0427(11) 0.0538(12) -0.0120(9) -0.0043(9) 0.0010(9)
C2 0.0588(13) 0.0567(13) 0.0538(12) -0.0224(10) -0.0042(10) -0.0059(11)
C3 0.0600(13) 0.0664(14) 0.0451(11) -0.0168(10) -0.0001(10) -0.0019(11)
C4 0.0497(12) 0.0462(12) 0.0520(12) -0.0112(9) -0.0001(9) -0.0012(9)
C5 0.0686(14) 0.0484(12) 0.0536(12) -0.0189(10) 0.0018(11) -0.0066(11)
C6 0.0666(14) 0.0564(13) 0.0447(11) -0.0156(10) 0.0039(10) -0.0016(11)
C13 0.0870(18) 0.0779(17) 0.0546(14) -0.0062(12) 0.0100(12) -0.0177(14)
C7 0.0586(13) 0.0497(12) 0.0494(12) -0.0187(9) -0.0065(10) 0.0036(10)
C8 0.0622(9) 0.0453(9) 0.0509(9) -0.0137(7) -0.0013(7) -0.0035(7)
C9 0.0622(9) 0.0453(9) 0.0509(9) -0.0137(7) -0.0013(7) -0.0035(7)
C11 0.109(2) 0.0653(16) 0.0771(16) -0.0380(13) 0.0144(14) -0.0247(14)
C12 0.146(3) 0.0695(18) 0.103(2) -0.0359(16) 0.032(2) -0.0435(18)
C10 0.0751(15) 0.0428(12) 0.0562(13) -0.0171(10) 0.0026(11) -0.0136(10)
N1 0.0611(11) 0.0506(10) 0.0539(10) -0.0221(8) -0.0013(8) -0.0044(9)
N2 0.1189(18) 0.0753(15) 0.0698(13) -0.0368(11) 0.0239(13) -0.0341(13)
O3 0.0769(11) 0.0615(10) 0.0577(9) -0.0125(8) 0.0060(8) -0.0181(8)
O2 0.0906(12) 0.0507(9) 0.0614(9) -0.0238(7) 0.0127(8) -0.0212(8)
O1 0.0994(13) 0.0741(11) 0.0585(9) -0.0309(8) 0.0159(9) -0.0268(9)

loop_
_atom_type_symbol
_atom_type_description
_atom_type_scat_dispersion_real
_atom_type_scat_dispersion_imag
_atom_type_scat_source
C C 0.0033 0.0016 'International Tables Vol C Tables 4.2.6.8 and 6.1.1.4'
H H 0.0000 0.0000 'International Tables Vol C Tables 4.2.6.8 and 6.1.1.4'
N N 0.0061 0.0033 'International Tables Vol C Tables 4.2.6.8 and 6.1.1.4'
O O 0.0106 0.0060 'International Tables Vol C Tables 4.2.6.8 and 6.1.1.4'

loop_
_geom_angle_atom_site_label_1
_geom_angle_atom_site_label_2
_geom_angle_atom_site_label_3
_geom_angle
_geom_angle_site_symmetry_1
_geom_angle_site_symmetry_3
_geom_angle_publ_flag
C2 C1 C6 119.12(19) . . ?
C2 C1 N1 117.95(17) . . ?
C6 C1 N1 122.92(18) . . ?
C1 C2 C3 121.60(19) . . ?
C1 C2 H2 119.2 . . ?
C3 C2 H2 119.2 . . ?
C2 C3 C4 119.82(19) . . ?
C2 C3 H3 120.1 . . ?
C4 C3 H3 120.1 . . ?
O3 C4 C3 124.74(18) . . ?
O3 C4 C5 116.43(18) . . ?
C3 C4 C5 118.84(19) . . ?
C6 C5 C4 121.17(19) . . ?
C6 C5 H5 119.4 . . ?
C4 C5 H5 119.4 . . ?
C5 C6 C1 119.41(18) . . ?
C5 C6 H6 120.3 . . ?
C1 C6 H6 120.3 . . ?
O3 C13 H13A 109.5 . . ?
O3 C13 H13B 109.5 . . ?
H13A C13 H13B 109.5 . . ?
O3 C13 H13C 109.5 . . ?
H13A C13 H13C 109.5 . . ?
H13B C13 H13C 109.5 . . ?
N1 C7 C8 124.90(18) . . ?
N1 C7 H7 117.5 . . ?
C8 C7 H7 117.6 . . ?
C7 C8 C10 117.89(18) . . ?
C7 C8 C9 121.62(18) . . ?
C10 C8 C9 120.46(18) . . ?
O1 C9 O2 122.91(18) . . ?
O1 C9 C8 123.80(19) . . ?
O2 C9 C8 113.29(17) . . ?
C12 C11 O2 108.0(2) . . ?
C12 C11 H11A 110.1 . . ?
O2 C11 H11A 110.1 . . ?
C12 C11 H11B 110.1 . . ?
O2 C11 H11B 110.1 . . ?
H11A C11 H11B 108.4 . . ?
C11 C12 H12A 109.5 . . ?
C11 C12 H12B 109.5 . . ?
H12A C12 H12B 109.5 . . ?
C11 C12 H12C 109.5 . . ?
H12A C12 H12C 109.5 . . ?
H12B C12 H12C 109.5 . . ?
N2 C10 C8 178.5(2) . . ?
C7 N1 C1 127.77(17) . . ?
C7 N1 H1 116.1 . . ?
C1 N1 H1 116.1 . . ?
C4 O3 C13 117.33(17) . . ?
C9 O2 C11 115.71(17) . . ?

loop_
_geom_bond_atom_site_label_1
_geom_bond_atom_site_label_2
_geom_bond_distance
_geom_bond_site_symmetry_2
_geom_bond_publ_flag
C1 C2 1.365(3) . ?
C1 C6 1.390(3) . ?
C1 N1 1.423(3) . ?
C2 C3 1.377(3) . ?
C2 H2 0.9300 . ?
C3 C4 1.380(3) . ?
C3 H3 0.9300 . ?
C4 O3 1.367(2) . ?
C4 C5 1.383(3) . ?
C5 C6 1.381(3) . ?
C5 H5 0.9300 . ?
C6 H6 0.9300 . ?
C13 O3 1.423(2) . ?
C13 H13A 0.9600 . ?
C13 H13B 0.9600 . ?
C13 H13C 0.9600 . ?
C7 N1 1.311(2) . ?
C7 C8 1.382(3) . ?
C7 H7 0.9300 . ?
C8 C10 1.420(3) . ?
C8 C9 1.442(3) . ?
C9 O1 1.221(2) . ?
C9 O2 1.340(2) . ?
C11 C12 1.461(3) . ?
C11 O2 1.464(3) . ?
C11 H11A 0.9700 . ?
C11 H11B 0.9700 . ?
C12 H12A 0.9600 . ?
C12 H12B 0.9600 . ?
C12 H12C 0.9600 . ?
C10 N2 1.147(3) . ?
N1 H1 0.8600 . ?

loop_
_geom_torsion_atom_site_label_1
_geom_torsion_atom_site_label_2
_geom_torsion_atom_site_label_3
_geom_torsion_atom_site_label_4
_geom_torsion
_geom_torsion_site_symmetry_1
_geom_torsion_site_symmetry_2
_geom_torsion_site_symmetry_3
_geom_torsion_site_symmetry_4
_geom_torsion_publ_flag
C6 C1 C2 C3 2.3(3) . . . . ?
N1 C1 C2 C3 -178.15(18) . . . . ?
C1 C2 C3 C4 -1.7(3) . . . . ?
C2 C3 C4 O3 179.82(18) . . . . ?
C2 C3 C4 C5 -0.3(3) . . . . ?
O3 C4 C5 C6 -178.46(18) . . . . ?
C3 C4 C5 C6 1.7(3) . . . . ?
C4 C5 C6 C1 -1.1(3) . . . . ?
C2 C1 C6 C5 -0.9(3) . . . . ?
N1 C1 C6 C5 179.55(18) . . . . ?
N1 C7 C8 C10 178.2(2) . . . . ?
N1 C7 C8 C9 0.2(3) . . . . ?
C7 C8 C9 O1 4.6(3) . . . . ?
C10 C8 C9 O1 -173.3(2) . . . . ?
C7 C8 C9 O2 -175.57(18) . . . . ?
C10 C8 C9 O2 6.4(3) . . . . ?
C7 C8 C10 N2 -49(9) . . . . ?
C9 C8 C10 N2 129(9) . . . . ?
C8 C7 N1 C1 -177.84(19) . . . . ?
C2 C1 N1 C7 170.65(19) . . . . ?
C6 C1 N1 C7 -9.8(3) . . . . ?
C3 C4 O3 C13 -6.3(3) . . . . ?
C5 C4 O3 C13 173.90(19) . . . . ?
O1 C9 O2 C11 0.4(3) . . . . ?
C8 C9 O2 C11 -179.35(19) . . . . ?
C12 C11 O2 C9 -171.4(2) . . . . ?

loop_
_cod_related_entry_id
_cod_related_entry_database
_cod_related_entry_code
1 ChemSpider 2272280
